data_4304269
loop_
_publ_author_name
'Grigory B. Nikiforov'
'Herbert W. Roesky'
'Peter G. Jones'
'J\"org Magull'
'Arne Ringe'
'Rainer B. Oswald'

_publ_contact_author_address
;Institut fuer Anorganische Chemie
Universitaet Goettingen
Tammannstr. 4
37077 Goettingen
Germany
;
_publ_contact_author_email hroesky@gwdg.de
_publ_contact_author_fax '0049 /551 /39-3373'
_publ_contact_author_name 'Herbert W. Roesky'
_publ_contact_author_phone '0049/ 551/ 39-3001'
_publ_section_title
;
Preparation of Ti(IV) Fluoride N-Heterocyclic Carbene Complexes
;
_journal_name_full 'Inorganic Chemistry'
_journal_page_first 2171
_journal_page_last 2179
_journal_paper_doi 10.1021/ic701751r
_journal_volume 47
_journal_year 2008
_chemical_formula_sum 'C22 H40 F4 N4 Ti'
_chemical_formula_weight 484.48
_chemical_name_systematic
;
 ?
;
_space_group_IT_number 14
_symmetry_cell_setting monoclinic
_symmetry_space_group_name_Hall '-P 2yn'
_symmetry_space_group_name_H-M 'P 1 21/n 1'
_atom_sites_solution_hydrogens geom
_atom_sites_solution_primary Patterson
_atom_sites_solution_secondary 'tangent expansion'
_audit_creation_method SHELXL-97
_cell_angle_alpha 90.00
_cell_angle_beta 104.688(4)
_cell_angle_gamma 90.00
_cell_formula_units_Z 4
_cell_length_a 14.3210(6)
_cell_length_b 12.2112(4)
_cell_length_c 15.0316(4)
_cell_measurement_reflns_used 9847
_cell_measurement_temperature 100(2)
_cell_measurement_theta_max 31.43
_cell_measurement_theta_min 2.18
_cell_volume 2542.77(16)
_computing_cell_refinement 'Bruker APEX2'
_computing_data_collection 'Bruker APEX2'
_computing_data_reduction 'Bruker SAINT'
_computing_molecular_graphics 'Siemens XP'
_computing_publication_material SHELXL-97
_computing_structure_refinement 'SHELXL-97 (Sheldrick, 1997)'
_computing_structure_solution 'SHELXS-97 (Sheldrick, 1990)'
_diffrn_ambient_temperature 100(2)
_diffrn_measured_fraction_theta_full 0.998
_diffrn_measured_fraction_theta_max 0.998
_diffrn_measurement_device_type 'Bruker APEX2 CCD area detector'
_diffrn_measurement_method 'phi and omega scans'
_diffrn_radiation_monochromator graphite
_diffrn_radiation_source 'fine-focus sealed tube'
_diffrn_radiation_type MoK\a
_diffrn_radiation_wavelength 0.71073
_diffrn_reflns_av_R_equivalents 0.0437
_diffrn_reflns_av_sigmaI/netI 0.0323
_diffrn_reflns_limit_h_max 20
_diffrn_reflns_limit_h_min -20
_diffrn_reflns_limit_k_max 16
_diffrn_reflns_limit_k_min -17
_diffrn_reflns_limit_l_max 21
_diffrn_reflns_limit_l_min -21
_diffrn_reflns_number 70374
_diffrn_reflns_theta_full 31.00
_diffrn_reflns_theta_max 31.00
_diffrn_reflns_theta_min 1.75
_exptl_absorpt_coefficient_mu 0.381
_exptl_absorpt_correction_T_max 0.9702
_exptl_absorpt_correction_T_min 0.8321
_exptl_absorpt_correction_type multi-scan
_exptl_absorpt_process_details SADABS
_exptl_crystal_colour colourless
_exptl_crystal_density_diffrn 1.266
_exptl_crystal_density_meas ?
_exptl_crystal_density_method .
_exptl_crystal_description prism
_exptl_crystal_F_000 1032
_exptl_crystal_size_max 0.25
_exptl_crystal_size_mid 0.12
_exptl_crystal_size_min 0.08
_refine_diff_density_max 0.378
_refine_diff_density_min -0.424
_refine_diff_density_rms 0.056
_refine_ls_extinction_method none
_refine_ls_goodness_of_fit_ref 1.023
_refine_ls_hydrogen_treatment 'rigid methyls, others riding'
_refine_ls_matrix_type full
_refine_ls_number_parameters 292
_refine_ls_number_reflns 8091
_refine_ls_number_restraints 0
_refine_ls_restrained_S_all 1.023
_refine_ls_R_factor_all 0.0540
_refine_ls_R_factor_gt 0.0357
_refine_ls_shift/su_max 0.017
_refine_ls_shift/su_mean 0.000
_refine_ls_structure_factor_coef Fsqd
_refine_ls_weighting_details 'calc w=1/[\s^2^(Fo^2^)+(0.0464P)^2^+0.8743P] where P=(Fo^2^+2Fc^2^)/3'
_refine_ls_weighting_scheme calc
_refine_ls_wR_factor_gt 0.0894
_refine_ls_wR_factor_ref 0.0983
_reflns_number_gt 6274
_reflns_number_total 8091
_reflns_threshold_expression >2sigma(I)
_cod_data_source_file ic701751r-file005.cif
_cod_data_source_block goegg
_cod_depositor_comments
;
The following automatic conversions were performed:
'_symmetry_cell_setting' value 'Monoclinic' changed to 'monoclinic'
according to '/home/saulius/struct/CIF-dictionaries/cif_core.dic'
dictionary named 'cif_core.dic' version 2.4.1 from 2010-06-29.

Automatic conversion script
Id: cif_fix_enum 1527 2010-12-29 10:47:43Z saulius 
;
_cod_original_cell_volume 2542.77(15)
_cod_original_sg_symbol_H-M 'P 21/n'
_cod_database_code 4304269

loop_
_symmetry_equiv_pos_as_xyz
'x, y, z'
'-x+1/2, y+1/2, -z+1/2'
'-x, -y, -z'
'x-1/2, -y-1/2, z-1/2'

loop_
_atom_site_label
_atom_site_type_symbol
_atom_site_fract_x
_atom_site_fract_y
_atom_site_fract_z
_atom_site_U_iso_or_equiv
_atom_site_adp_type
_atom_site_occupancy
_atom_site_symmetry_multiplicity
_atom_site_calc_flag
_atom_site_refinement_flags
_atom_site_disorder_assembly
_atom_site_disorder_group
Ti Ti 0.496119(15) 0.386711(17) 0.257040(15) 0.01420(6) Uani 1 1 d . . .
F1 F 0.39861(5) 0.37818(6) 0.15088(5) 0.02053(16) Uani 1 1 d . . .
F2 F 0.42380(5) 0.48460(6) 0.30372(5) 0.02278(17) Uani 1 1 d . . .
F3 F 0.59153(5) 0.39013(6) 0.36514(5) 0.01979(15) Uani 1 1 d . . .
F4 F 0.56727(5) 0.29106(6) 0.20596(5) 0.01995(16) Uani 1 1 d . . .
C1 C 0.43130(8) 0.24268(10) 0.31736(8) 0.0160(2) Uani 1 1 d . . .
C2 C 0.39262(9) 0.12554(10) 0.41937(9) 0.0191(2) Uani 1 1 d . . .
C3 C 0.36874(9) 0.07577(10) 0.33610(9) 0.0185(2) Uani 1 1 d . . .
C4 C 0.45278(9) 0.31820(11) 0.47500(9) 0.0202(2) Uani 1 1 d . . .
H4 H 0.4816 0.3788 0.4459 0.024 Uiso 1 1 calc R . .
C5 C 0.36136(11) 0.36359(13) 0.49494(12) 0.0306(3) Uani 1 1 d . . .
H5A H 0.3165 0.3865 0.4372 0.046 Uiso 1 1 calc R . .
H5B H 0.3776 0.4267 0.5362 0.046 Uiso 1 1 calc R . .
H5C H 0.3310 0.3068 0.5242 0.046 Uiso 1 1 calc R . .
C6 C 0.52818(12) 0.28526(15) 0.56163(11) 0.0360(4) Uani 1 1 d . . .
H6A H 0.4992 0.2349 0.5979 0.054 Uiso 1 1 calc R . .
H6B H 0.5517 0.3507 0.5982 0.054 Uiso 1 1 calc R . .
H6C H 0.5822 0.2489 0.5447 0.054 Uiso 1 1 calc R . .
C7 C 0.38879(11) 0.07889(13) 0.51030(10) 0.0284(3) Uani 1 1 d . . .
H7A H 0.3491 0.0124 0.5006 0.043 Uiso 1 1 calc R . .
H7B H 0.3604 0.1328 0.5441 0.043 Uiso 1 1 calc R . .
H7C H 0.4543 0.0608 0.5459 0.043 Uiso 1 1 calc R . .
C8 C 0.32271(10) -0.03413(11) 0.31214(10) 0.0258(3) Uani 1 1 d . . .
H8A H 0.3703 -0.0853 0.2990 0.039 Uiso 1 1 calc R . .
H8B H 0.2682 -0.0273 0.2578 0.039 Uiso 1 1 calc R . .
H8C H 0.2995 -0.0617 0.3639 0.039 Uiso 1 1 calc R . .
C9 C 0.37846(9) 0.13317(10) 0.17418(9) 0.0179(2) Uani 1 1 d . . .
H9 H 0.4145 0.1931 0.1520 0.021 Uiso 1 1 calc R . .
C10 C 0.27211(10) 0.14878(13) 0.12628(10) 0.0276(3) Uani 1 1 d . . .
H10A H 0.2337 0.0938 0.1486 0.041 Uiso 1 1 calc R . .
H10B H 0.2626 0.1404 0.0597 0.041 Uiso 1 1 calc R . .
H10C H 0.2516 0.2222 0.1396 0.041 Uiso 1 1 calc R . .
C11 C 0.41904(11) 0.02548(12) 0.14944(10) 0.0270(3) Uani 1 1 d . . .
H11A H 0.4832 0.0132 0.1906 0.040 Uiso 1 1 calc R . .
H11B H 0.4241 0.0286 0.0857 0.040 Uiso 1 1 calc R . .
H11C H 0.3760 -0.0347 0.1561 0.040 Uiso 1 1 calc R . .
C12 C 0.56925(9) 0.52539(10) 0.19899(8) 0.0163(2) Uani 1 1 d . . .
C13 C 0.59087(10) 0.66677(10) 0.10807(9) 0.0200(2) Uani 1 1 d . . .
C14 C 0.67936(10) 0.62680(10) 0.14960(9) 0.0199(2) Uani 1 1 d . . .
C15 C 0.41829(9) 0.61785(10) 0.11399(9) 0.0203(2) Uani 1 1 d . . .
H15 H 0.3916 0.5577 0.1454 0.024 Uiso 1 1 calc R . .
C16 C 0.37637(13) 0.60220(18) 0.01174(12) 0.0445(5) Uani 1 1 d . . .
H16A H 0.3943 0.6645 -0.0216 0.067 Uiso 1 1 calc R . .
H16B H 0.3059 0.5975 -0.0013 0.067 Uiso 1 1 calc R . .
H16C H 0.4018 0.5345 -0.0081 0.067 Uiso 1 1 calc R . .
C17 C 0.38888(13) 0.72452(14) 0.15056(13) 0.0399(4) Uani 1 1 d . . .
H17A H 0.4221 0.7319 0.2158 0.060 Uiso 1 1 calc R . .
H17B H 0.3189 0.7248 0.1433 0.060 Uiso 1 1 calc R . .
H17C H 0.4066 0.7859 0.1162 0.060 Uiso 1 1 calc R . .
C18 C 0.56646(12) 0.75773(12) 0.03915(10) 0.0289(3) Uani 1 1 d . . .
H18A H 0.6259 0.7944 0.0346 0.043 Uiso 1 1 calc R . .
H18B H 0.5242 0.8106 0.0588 0.043 Uiso 1 1 calc R . .
H18C H 0.5333 0.7276 -0.0210 0.043 Uiso 1 1 calc R . .
C19 C 0.77484(10) 0.66288(12) 0.13641(10) 0.0269(3) Uani 1 1 d . . .
H19A H 0.8040 0.6029 0.1095 0.040 Uiso 1 1 calc R . .
H19B H 0.8176 0.6831 0.1960 0.040 Uiso 1 1 calc R . .
H19C H 0.7655 0.7263 0.0951 0.040 Uiso 1 1 calc R . .
C20 C 0.74071(9) 0.47604(11) 0.27003(9) 0.0195(2) Uani 1 1 d . . .
H20 H 0.7064 0.4229 0.3013 0.023 Uiso 1 1 calc R . .
C21 C 0.80094(11) 0.40823(13) 0.22048(10) 0.0277(3) Uani 1 1 d . . .
H21A H 0.7582 0.3643 0.1724 0.042 Uiso 1 1 calc R . .
H21B H 0.8437 0.3596 0.2646 0.042 Uiso 1 1 calc R . .
H21C H 0.8398 0.4570 0.1925 0.042 Uiso 1 1 calc R . .
C22 C 0.80101(10) 0.54919(14) 0.34523(10) 0.0289(3) Uani 1 1 d . . .
H22A H 0.8388 0.6003 0.3181 0.043 Uiso 1 1 calc R . .
H22B H 0.8447 0.5038 0.3914 0.043 Uiso 1 1 calc R . .
H22C H 0.7582 0.5905 0.3745 0.043 Uiso 1 1 calc R . .
N1 N 0.42955(7) 0.22842(9) 0.40637(7) 0.0171(2) Uani 1 1 d . . .
N2 N 0.39411(7) 0.14841(8) 0.27435(7) 0.0158(2) Uani 1 1 d . . .
N3 N 0.52431(8) 0.60400(8) 0.13923(7) 0.0172(2) Uani 1 1 d . . .
N4 N 0.66486(7) 0.54047(9) 0.20574(7) 0.0172(2) Uani 1 1 d . . .

loop_
_atom_site_aniso_label
_atom_site_aniso_U_11
_atom_site_aniso_U_22
_atom_site_aniso_U_33
_atom_site_aniso_U_23
_atom_site_aniso_U_13
_atom_site_aniso_U_12
Ti 0.01425(10) 0.01049(10) 0.01793(11) -0.00075(8) 0.00419(8) -0.00089(8)
F1 0.0199(4) 0.0148(4) 0.0238(4) -0.0004(3) -0.0002(3) -0.0010(3)
F2 0.0230(4) 0.0185(4) 0.0282(4) -0.0037(3) 0.0090(3) 0.0030(3)
F3 0.0176(4) 0.0225(4) 0.0186(3) -0.0005(3) 0.0032(3) -0.0034(3)
F4 0.0206(4) 0.0160(4) 0.0242(4) -0.0022(3) 0.0074(3) 0.0018(3)
C1 0.0142(5) 0.0150(6) 0.0185(5) -0.0011(4) 0.0033(4) -0.0005(4)
C2 0.0172(6) 0.0181(6) 0.0230(6) 0.0043(5) 0.0071(5) -0.0002(5)
C3 0.0165(6) 0.0145(6) 0.0249(6) 0.0036(5) 0.0064(5) -0.0007(4)
C4 0.0200(6) 0.0219(6) 0.0194(6) -0.0049(5) 0.0060(5) -0.0038(5)
C5 0.0263(7) 0.0278(8) 0.0400(8) -0.0112(6) 0.0127(6) -0.0014(6)
C6 0.0301(8) 0.0415(9) 0.0293(8) -0.0075(7) -0.0055(6) -0.0024(7)
C7 0.0348(8) 0.0269(7) 0.0266(7) 0.0067(6) 0.0136(6) -0.0009(6)
C8 0.0283(7) 0.0167(6) 0.0328(7) 0.0022(5) 0.0083(6) -0.0061(5)
C9 0.0211(6) 0.0131(6) 0.0185(6) -0.0015(4) 0.0032(5) -0.0016(4)
C10 0.0245(7) 0.0272(7) 0.0265(7) 0.0000(6) -0.0020(5) 0.0008(6)
C11 0.0340(8) 0.0194(7) 0.0285(7) -0.0031(5) 0.0096(6) 0.0027(6)
C12 0.0172(5) 0.0127(5) 0.0181(5) -0.0011(4) 0.0026(4) -0.0017(4)
C13 0.0286(7) 0.0142(6) 0.0167(5) -0.0014(4) 0.0052(5) -0.0052(5)
C14 0.0268(6) 0.0167(6) 0.0170(5) -0.0023(4) 0.0071(5) -0.0079(5)
C15 0.0201(6) 0.0148(6) 0.0232(6) -0.0003(5) 0.0001(5) 0.0030(5)
C16 0.0301(8) 0.0670(13) 0.0292(8) -0.0134(8) -0.0059(7) 0.0002(8)
C17 0.0385(9) 0.0262(8) 0.0553(11) -0.0119(7) 0.0121(8) 0.0070(7)
C18 0.0424(8) 0.0199(7) 0.0241(7) 0.0057(5) 0.0079(6) -0.0041(6)
C19 0.0293(7) 0.0249(7) 0.0286(7) -0.0007(6) 0.0115(6) -0.0102(6)
C20 0.0158(6) 0.0238(6) 0.0181(6) 0.0027(5) 0.0028(4) -0.0015(5)
C21 0.0264(7) 0.0319(8) 0.0228(6) -0.0036(6) 0.0023(5) 0.0063(6)
C22 0.0233(7) 0.0408(9) 0.0207(6) -0.0064(6) 0.0022(5) 0.0007(6)
N1 0.0159(5) 0.0170(5) 0.0189(5) -0.0011(4) 0.0054(4) -0.0020(4)
N2 0.0160(5) 0.0124(5) 0.0188(5) 0.0005(4) 0.0040(4) -0.0017(4)
N3 0.0208(5) 0.0113(5) 0.0181(5) -0.0002(4) 0.0022(4) -0.0013(4)
N4 0.0168(5) 0.0165(5) 0.0177(5) -0.0001(4) 0.0034(4) -0.0036(4)

loop_
_atom_type_symbol
_atom_type_description
_atom_type_scat_dispersion_real
_atom_type_scat_dispersion_imag
_atom_type_scat_source
C C 0.0033 0.0016 'International Tables Vol C Tables 4.2.6.8 and 6.1.1.4'
H H 0.0000 0.0000 'International Tables Vol C Tables 4.2.6.8 and 6.1.1.4'
N N 0.0061 0.0033 'International Tables Vol C Tables 4.2.6.8 and 6.1.1.4'
F F 0.0171 0.0103 'International Tables Vol C Tables 4.2.6.8 and 6.1.1.4'
Ti Ti 0.2776 0.4457 'International Tables Vol C Tables 4.2.6.8 and 6.1.1.4'

loop_
_geom_angle_atom_site_label_1
_geom_angle_atom_site_label_2
_geom_angle_atom_site_label_3
_geom_angle
_geom_angle_site_symmetry_1
_geom_angle_site_symmetry_3
_geom_angle_publ_flag
F2 Ti F1 89.47(4) . . ?
F2 Ti F3 90.71(4) . . ?
F1 Ti F3 177.57(4) . . ?
F2 Ti F4 177.84(4) . . ?
F1 Ti F4 88.91(3) . . ?
F3 Ti F4 90.98(3) . . ?
F2 Ti C12 91.21(4) . . ?
F1 Ti C12 91.80(4) . . ?
F3 Ti C12 90.62(4) . . ?
F4 Ti C12 87.43(4) . . ?
F2 Ti C1 91.39(4) . . ?
F1 Ti C1 90.30(4) . . ?
F3 Ti C1 87.27(4) . . ?
F4 Ti C1 90.04(4) . . ?
C12 Ti C1 176.67(4) . . ?
N1 C1 N2 104.90(10) . . ?
N1 C1 Ti 127.05(9) . . ?
N2 C1 Ti 127.81(8) . . ?
C3 C2 N1 106.87(11) . . ?
C3 C2 C7 127.93(12) . . ?
N1 C2 C7 125.04(12) . . ?
C2 C3 N2 106.36(11) . . ?
C2 C3 C8 128.05(12) . . ?
N2 C3 C8 125.58(12) . . ?
N1 C4 C5 110.73(11) . . ?
N1 C4 C6 112.66(12) . . ?
C5 C4 C6 112.82(12) . . ?
N2 C9 C11 112.93(11) . . ?
N2 C9 C10 109.96(11) . . ?
C11 C9 C10 113.01(11) . . ?
N4 C12 N3 104.64(10) . . ?
N4 C12 Ti 128.62(9) . . ?
N3 C12 Ti 126.24(9) . . ?
C14 C13 N3 106.67(11) . . ?
C14 C13 C18 127.80(12) . . ?
N3 C13 C18 125.49(12) . . ?
C13 C14 N4 106.57(11) . . ?
C13 C14 C19 127.78(12) . . ?
N4 C14 C19 125.61(12) . . ?
N3 C15 C16 111.30(12) . . ?
N3 C15 C17 111.55(11) . . ?
C16 C15 C17 113.70(14) . . ?
N4 C20 C21 112.49(10) . . ?
N4 C20 C22 110.84(11) . . ?
C21 C20 C22 113.40(11) . . ?
C1 N1 C2 110.87(10) . . ?
C1 N1 C4 122.28(11) . . ?
C2 N1 C4 126.41(10) . . ?
C1 N2 C3 110.97(10) . . ?
C1 N2 C9 122.07(10) . . ?
C3 N2 C9 126.84(10) . . ?
C12 N3 C13 111.14(10) . . ?
C12 N3 C15 122.25(10) . . ?
C13 N3 C15 126.60(11) . . ?
C12 N4 C14 110.97(11) . . ?
C12 N4 C20 122.28(10) . . ?
C14 N4 C20 126.64(11) . . ?

loop_
_geom_bond_atom_site_label_1
_geom_bond_atom_site_label_2
_geom_bond_distance
_geom_bond_site_symmetry_2
_geom_bond_publ_flag
Ti F2 1.8337(8) . ?
Ti F1 1.8378(8) . ?
Ti F3 1.8394(8) . ?
Ti F4 1.8409(7) . ?
Ti C12 2.2781(12) . ?
Ti C1 2.2812(12) . ?
C1 N1 1.3558(15) . ?
C1 N2 1.3610(16) . ?
C2 C3 1.3551(18) . ?
C2 N1 1.3959(16) . ?
C2 C7 1.4945(18) . ?
C3 N2 1.3969(16) . ?
C3 C8 1.4982(18) . ?
C4 N1 1.4842(16) . ?
C4 C5 1.5199(19) . ?
C4 C6 1.520(2) . ?
C9 N2 1.4768(16) . ?
C9 C11 1.5215(18) . ?
C9 C10 1.5226(19) . ?
C12 N4 1.3596(16) . ?
C12 N3 1.3599(16) . ?
C13 C14 1.3538(19) . ?
C13 N3 1.3935(16) . ?
C13 C18 1.4985(19) . ?
C14 N4 1.3984(16) . ?
C14 C19 1.4967(18) . ?
C15 N3 1.4783(16) . ?
C15 C16 1.514(2) . ?
C15 C17 1.515(2) . ?
C20 N4 1.4833(16) . ?
C20 C21 1.5200(19) . ?
C20 C22 1.5253(19) . ?
